data_7250762
loop_
_publ_author_name
'Esrafili, Leili'
'Cheung, Ocean'
'Adriaensens, Peter'
'Derveaux, Elien'
'Glasby, Lawson T.'
'Moghadam, Peyman Z.'
'Vande Velde, Christophe M. L.'

_publ_section_title
;
 Unlocking porosity: structural tuning of urea-based MOFs via reaction
 parameter control
;
_journal_issue 34
_journal_name_full 'RSC Advances'
_journal_page_first 27531
_journal_page_last 27543
_journal_paper_doi 10.1039/D5RA02649K
_journal_volume 15
_journal_year 2025
_chemical_formula_moiety 'C13 H10 N3 O3.25 Zn, 0.667[C8H7N1O2], 0.25[C8H7N1O2]'
_chemical_formula_sum 'C20.33 H16.42 N3.92 O5.08 Zn'
_chemical_formula_weight 462.28
_chemical_name_systematic di-Zinc-4,4'-(carbonylbis(azanediyl))dibenzoate;1,3-di(pyridin-4-yl)urea;hemioxide
_space_group_crystal_system hexagonal
_space_group_IT_number 181
_space_group_name_Hall 'P 64 2 (0 0 2)'
_space_group_name_H-M_alt 'P 64 2 2'
_atom_sites_solution_hydrogens geom
_audit_creation_date 2025-05-28
_audit_creation_method
;
Olex2 1.5
(compiled 2024.02.16 svn.r378c4104 for OlexSys, GUI svn.r6928)
;
_audit_update_record
;
2025-07-04 deposited with the CCDC.	2025-07-23 downloaded from the CCDC.
;
_cell_angle_alpha 90
_cell_angle_beta 90
_cell_angle_gamma 120
_cell_formula_units_Z 12
_cell_length_a 32.2820(12)
_cell_length_b 32.2820(12)
_cell_length_c 7.5334(4)
_cell_measurement_reflns_used 6226
_cell_measurement_temperature 100.00(10)
_cell_measurement_theta_max 68.1830
_cell_measurement_theta_min 4.6920
_cell_volume 6799.0(5)
_computing_cell_refinement 'CrysAlisPro 1.171.43.76a (Rigaku OD, 2023)'
_computing_data_collection 'CrysAlisPro 1.171.43.76a (Rigaku OD, 2023)'
_computing_data_reduction 'CrysAlisPro 1.171.43.76a (Rigaku OD, 2023)'
_computing_molecular_graphics 'Olex2 1.5 (Dolomanov et al., 2009)'
_computing_publication_material 'Olex2 1.5 (Dolomanov et al., 2009)'
_computing_structure_refinement 'XL  (Sheldrick, 2008)'
_computing_structure_solution 'SHELXT-2018/3 (Sheldrick, 2018)'
_diffrn_ambient_temperature 100.0(1)
_diffrn_measured_fraction_theta_full 0.994
_diffrn_measured_fraction_theta_max 0.956
_diffrn_measurement_device_type 'Rigaku Synergy R'
_diffrn_radiation_type CuK\a
_diffrn_radiation_wavelength 1.54187
_diffrn_reflns_av_R_equivalents 0.0476
_diffrn_reflns_av_unetI/netI 0.0448
_diffrn_reflns_Laue_measured_fraction_full 0.994
_diffrn_reflns_Laue_measured_fraction_max 0.956
_diffrn_reflns_limit_h_max 38
_diffrn_reflns_limit_h_min -27
_diffrn_reflns_limit_k_max 33
_diffrn_reflns_limit_k_min -39
_diffrn_reflns_limit_l_max 9
_diffrn_reflns_limit_l_min -8
_diffrn_reflns_number 20921
_diffrn_reflns_point_group_measured_fraction_full 0.996
_diffrn_reflns_point_group_measured_fraction_max 0.955
_diffrn_reflns_theta_full 67.687
_diffrn_reflns_theta_max 74.789
_diffrn_reflns_theta_min 4.184
_exptl_absorpt_coefficient_mu 1.827
_exptl_absorpt_correction_T_max 1
_exptl_absorpt_correction_T_min 0.13477
_exptl_absorpt_correction_type multi-scan
_exptl_absorpt_process_details
;
CrysAlisPro 1.171.43.76a (Rigaku Oxford Diffraction, 2023)
Empirical absorption correction using spherical harmonics,
implemented in SCALE3 ABSPACK scaling algorithm.
;
_exptl_crystal_colour 'light brown'
_exptl_crystal_colour_modifier light
_exptl_crystal_colour_primary brown
_exptl_crystal_density_diffrn 1.355
_exptl_crystal_description needle
_exptl_crystal_F_000 2838
_exptl_crystal_recrystallization_method 'solvothermal synthesis, solvent exchange with nitrostyrene in toluene'
_exptl_crystal_size_max 0.3
_exptl_crystal_size_mid 0.05
_exptl_crystal_size_min 0.05
_refine_diff_density_max 0.306
_refine_diff_density_min -0.428
_refine_diff_density_rms 0.051
_refine_ls_abs_structure_details
;
 Flack x determined using 1232 quotients [(I+)-(I-)]/[(I+)+(I-)]
 (Parsons, Flack and Wagner, Acta Cryst. B69 (2013) 249-259).
;
_refine_ls_abs_structure_Flack -0.034(18)
_refine_ls_extinction_method none
_refine_ls_goodness_of_fit_ref 0.998
_refine_ls_hydrogen_treatment constr
_refine_ls_matrix_type full
_refine_ls_number_parameters 186
_refine_ls_number_reflns 4489
_refine_ls_number_restraints 0
_refine_ls_restrained_S_all 0.998
_refine_ls_R_factor_all 0.0566
_refine_ls_R_factor_gt 0.0430
_refine_ls_shift/su_max 0.001
_refine_ls_shift/su_mean 0.000
_refine_ls_structure_factor_coef Fsqd
_refine_ls_weighting_details 'w=1/[\s^2^(Fo^2^)+(0.0779P)^2^] where P=(Fo^2^+2Fc^2^)/3'
_refine_ls_weighting_scheme calc
_refine_ls_wR_factor_gt 0.1183
_refine_ls_wR_factor_ref 0.1246
_reflns_Friedel_coverage 0.715
_reflns_Friedel_fraction_full 0.998
_reflns_Friedel_fraction_max 0.954
_reflns_number_gt 3498
_reflns_number_total 4489
_reflns_threshold_expression 'I > 2\s(I)'
_cod_data_source_file d5ra02649k1.cif
_cod_data_source_block tmu31_nsex_rigsyndw_vlc
_cod_original_cell_volume 6798.9(6)
_cod_original_sg_symbol_Hall 'P 64 2c (0 0 -1)'
_cod_database_code 7250762
_shelx_shelxl_version_number 2019/1
_shelx_space_group_comment
;
The symmetry employed for this shelxl refinement is uniquely defined
by the following loop, which should always be used as a source of
symmetry information in preference to the above space-group names.
They are only intended as comments.
;
_shelx_estimated_absorpt_t_max 0.914
_shelx_estimated_absorpt_t_min 0.610
_olex2_refinement_description
;
1. Fixed Uiso
 At 1.2 times of:
  All C(H) groups, All N(H) groups
2.a Aromatic/amide H refined with riding coordinates:
 N1(H1), C3(H3), C4(H4), C6(H6), C7(H7), N52(H52), C52(H52A), C53(H53),
 C55(H55), C56(H56)
;
_platon_squeeze_special_details
;
A solvent mask was calculated and 843 electrons were 
found in a volume of 3417\%A^3^ in 2 voids per unit cell. 
This is consistent with the presence of 
0.667[C8H7N1O2], 0.25[C8H7N1O2] per formula unit 
which account for 858 electrons 
per unit cell.
;
_platon_squeeze_void_probe_radius 1.20
_olex2_submission_special_instructions 'No special instructions were received'

loop_
_space_group_symop_operation_xyz
'x, y, z'
'-y, x-y, z+1/3'
'-x+y, -x, z+2/3'
'-x, -y, z'
'y, -x+y, z+1/3'
'x-y, x, z+2/3'
'y, x, -z+1/3'
'x-y, -y, -z'
'-x, -x+y, -z+2/3'
'-y, -x, -z+1/3'
'-x+y, y, -z'
'x, x-y, -z+2/3'

loop_
_atom_site_label
_atom_site_type_symbol
_atom_site_fract_x
_atom_site_fract_y
_atom_site_fract_z
_atom_site_U_iso_or_equiv
_atom_site_adp_type
_atom_site_occupancy
_atom_site_site_symmetry_order
_atom_site_calc_flag
_atom_site_refinement_flags_posn
_atom_site_refinement_flags_adp
_atom_site_refinement_flags_occupancy
_atom_site_disorder_assembly
_atom_site_disorder_group
Zn1 Zn 0.51056(2) 0.54986(2) 0.49629(9) 0.0456(2) Uani 1 1 d . . . . .
O1 O 0.45226(14) 0.51982(14) 0.3657(5) 0.0610(10) Uani 1 1 d . . . . .
O2 O 0.43232(14) 0.44101(15) 0.3761(5) 0.0678(11) Uani 1 1 d . . . . .
O3 O 0.24402(19) 0.4880(4) 0.000000 0.112(3) Uani 1 2 d S T P . .
O4 O 0.500000 0.500000 0.666667 0.0477(16) Uani 1 4 d S T P . .
O54 O 0.4926(2) 0.74631(11) 0.833333 0.0635(14) Uani 1 2 d S T P . .
N1 N 0.2385(2) 0.4144(3) 0.0567(7) 0.0890(19) Uani 1 1 d . . . . .
H1 H 0.220058 0.383121 0.053081 0.107 Uiso 1 1 calc R U . . .
C2 C 0.3758(2) 0.4596(3) 0.2585(8) 0.0665(18) Uani 1 1 d . . . . .
C3 C 0.3437(3) 0.4112(3) 0.2337(9) 0.086(2) Uani 1 1 d . . . . .
H3 H 0.352828 0.388254 0.262530 0.103 Uiso 1 1 calc R U . . .
C4 C 0.2985(3) 0.3963(3) 0.1671(11) 0.096(3) Uani 1 1 d . . . . .
H4 H 0.275671 0.363508 0.149569 0.115 Uiso 1 1 calc R U . . .
C5 C 0.2879(3) 0.4347(3) 0.1252(9) 0.089(3) Uani 1 1 d . . . . .
C6 C 0.3200(2) 0.4809(3) 0.1485(10) 0.0729(18) Uani 1 1 d . . . . .
H6 H 0.312410 0.504896 0.119035 0.087 Uiso 1 1 calc R U . . .
C7 C 0.3637(2) 0.4929(3) 0.2149(7) 0.0659(18) Uani 1 1 d . . . . .
H7 H 0.386602 0.525764 0.231372 0.079 Uiso 1 1 calc R U . . .
C8 C 0.2209(2) 0.4418(5) 0.000000 0.079(3) Uani 1 2 d S T P . .
N51 N 0.52567(18) 0.61512(18) 0.5721(6) 0.0543(12) Uani 1 1 d . . . . .
N52 N 0.56476(19) 0.75099(18) 0.7718(7) 0.0654(13) Uani 1 1 d . . . . .
H52 H 0.595822 0.770898 0.773979 0.079 Uiso 1 1 calc R U . . .
C1 C 0.4247(2) 0.4763(3) 0.3384(7) 0.0640(17) Uani 1 1 d . . . . .
C52 C 0.5723(2) 0.6496(2) 0.5988(9) 0.0661(17) Uani 1 1 d . . . . .
H52A H 0.596743 0.642399 0.571720 0.079 Uiso 1 1 calc R U . . .
C53 C 0.5849(2) 0.6931(2) 0.6614(10) 0.0697(16) Uani 1 1 d . . . . .
H53 H 0.617756 0.716166 0.676284 0.084 Uiso 1 1 calc R U . . .
C54 C 0.5496(2) 0.7050(2) 0.7055(8) 0.0645(16) Uani 1 1 d . . . . .
C55 C 0.50170(19) 0.67016(18) 0.6698(9) 0.0557(13) Uani 1 1 d . . . . .
H55 H 0.476204 0.676301 0.689761 0.067 Uiso 1 1 calc R U . . .
C56 C 0.4937(2) 0.6281(2) 0.6065(8) 0.0600(16) Uani 1 1 d . . . . .
H56 H 0.461315 0.604873 0.583708 0.072 Uiso 1 1 calc R U . . .
C58 C 0.5364(3) 0.76818(15) 0.833333 0.0596(19) Uani 1 2 d S T P . .

loop_
_atom_site_aniso_label
_atom_site_aniso_U_11
_atom_site_aniso_U_22
_atom_site_aniso_U_33
_atom_site_aniso_U_23
_atom_site_aniso_U_13
_atom_site_aniso_U_12
Zn1 0.0570(4) 0.0587(4) 0.0447(3) 0.0083(3) 0.0089(3) 0.0466(4)
O1 0.064(2) 0.074(3) 0.065(2) 0.011(2) 0.0052(19) 0.049(2)
O2 0.082(3) 0.090(3) 0.063(2) -0.029(2) -0.028(2) 0.067(2)
O3 0.059(2) 0.167(8) 0.146(7) 0.000 -0.018(4) 0.084(4)
O4 0.040(3) 0.040(3) 0.066(4) 0.000 0.000 0.023(3)
O54 0.076(4) 0.055(2) 0.067(3) -0.008(3) 0.000 0.0378(19)
N1 0.075(4) 0.144(6) 0.079(4) 0.000(4) -0.011(3) 0.078(4)
C2 0.066(4) 0.110(6) 0.048(3) -0.010(3) -0.009(3) 0.063(4)
C3 0.088(5) 0.136(7) 0.073(5) -0.021(4) -0.020(4) 0.087(6)
C4 0.093(5) 0.150(7) 0.090(5) -0.038(6) -0.042(5) 0.095(5)
C5 0.091(5) 0.161(8) 0.068(5) -0.007(5) -0.004(4) 0.103(6)
C6 0.057(4) 0.096(5) 0.079(4) 0.019(4) 0.002(3) 0.049(4)
C7 0.068(4) 0.111(5) 0.055(4) 0.006(3) 0.002(3) 0.072(4)
C8 0.050(3) 0.143(10) 0.075(6) 0.000 0.000(3) 0.071(5)
N51 0.066(3) 0.061(3) 0.056(3) 0.016(2) 0.016(2) 0.047(3)
N52 0.068(3) 0.054(3) 0.081(4) 0.003(2) 0.004(2) 0.035(3)
C1 0.079(4) 0.128(6) 0.032(2) 0.003(4) 0.004(3) 0.087(4)
C52 0.067(4) 0.064(4) 0.080(4) 0.011(3) 0.016(3) 0.042(3)
C53 0.068(4) 0.057(3) 0.094(5) 0.016(4) 0.013(4) 0.039(3)
C54 0.071(4) 0.060(4) 0.076(4) 0.016(3) 0.011(3) 0.043(3)
C55 0.063(3) 0.057(3) 0.065(3) 0.010(3) 0.007(3) 0.043(3)
C56 0.070(4) 0.058(3) 0.071(4) 0.016(3) 0.016(3) 0.046(3)
C58 0.060(5) 0.052(3) 0.070(5) 0.004(4) 0.000 0.030(3)

loop_
_atom_type_symbol
_atom_type_description
_atom_type_scat_dispersion_real
_atom_type_scat_dispersion_imag
_atom_type_scat_source
C C 0.0181 0.0091 'International Tables Vol C Tables 4.2.6.8 and 6.1.1.4'
H H 0.0000 0.0000 'International Tables Vol C Tables 4.2.6.8 and 6.1.1.4'
N N 0.0311 0.0180 'International Tables Vol C Tables 4.2.6.8 and 6.1.1.4'
O O 0.0492 0.0322 'International Tables Vol C Tables 4.2.6.8 and 6.1.1.4'
Zn Zn -1.5491 0.6778 'International Tables Vol C Tables 4.2.6.8 and 6.1.1.4'

loop_
_geom_angle_atom_site_label_1
_geom_angle_atom_site_label_2
_geom_angle_atom_site_label_3
_geom_angle
_geom_angle_site_symmetry_1
_geom_angle_site_symmetry_3
_geom_angle_publ_flag
O1 Zn1 Zn1 79.23(11) . 4_665 ?
O1 Zn1 O2 117.29(17) . 4_665 ?
O1 Zn1 O4 101.49(12) . . ?
O1 Zn1 N51 110.08(18) . . ?
O2 Zn1 Zn1 81.31(12) 4_665 4_665 ?
O2 Zn1 O4 101.15(11) 4_665 . ?
O2 Zn1 N51 105.16(19) 4_665 . ?
O4 Zn1 Zn1 41.14(2) . 4_665 ?
O4 Zn1 N51 122.19(13) . . ?
N51 Zn1 Zn1 163.31(13) . 4_665 ?
C1 O1 Zn1 128.7(3) . . ?
C1 O2 Zn1 123.1(4) . 4_665 ?
Zn1 O4 Zn1 97.71(4) 4_665 . ?
Zn1 O4 Zn1 120.01(4) 10_666 4_665 ?
Zn1 O4 Zn1 111.45(3) 7_556 4_665 ?
Zn1 O4 Zn1 120.01(4) 7_556 . ?
Zn1 O4 Zn1 97.71(4) 7_556 10_666 ?
Zn1 O4 Zn1 111.45(3) 10_666 . ?
C5 N1 H1 118.7 . . ?
C8 N1 H1 118.7 . . ?
C8 N1 C5 122.5(8) . . ?
C3 C2 C1 120.8(6) . . ?
C7 C2 C3 120.8(6) . . ?
C7 C2 C1 118.4(7) . . ?
C2 C3 H3 119.9 . . ?
C4 C3 C2 120.2(7) . . ?
C4 C3 H3 119.9 . . ?
C3 C4 H4 122.2 . . ?
C3 C4 C5 115.7(8) . . ?
C5 C4 H4 122.2 . . ?
C4 C5 N1 110.6(8) . . ?
C6 C5 N1 127.1(7) . . ?
C6 C5 C4 122.3(7) . . ?
C5 C6 H6 120.5 . . ?
C5 C6 C7 118.9(7) . . ?
C7 C6 H6 120.5 . . ?
C2 C7 C6 122.1(7) . . ?
C2 C7 H7 118.9 . . ?
C6 C7 H7 118.9 . . ?
O3 C8 N1 124.9(5) . . ?
O3 C8 N1 124.9(5) . 11 ?
N1 C8 N1 110.2(11) 11 . ?
C52 N51 Zn1 119.4(4) . . ?
C56 N51 Zn1 125.1(5) . . ?
C56 N51 C52 115.5(6) . . ?
C54 N52 H52 116.6 . . ?
C58 N52 H52 116.6 . . ?
C58 N52 C54 126.8(5) . . ?
O1 C1 O2 127.2(5) . . ?
O1 C1 C2 119.6(5) . . ?
O2 C1 C2 113.1(6) . . ?
N51 C52 H52A 118.7 . . ?
C53 C52 N51 122.6(6) . . ?
C53 C52 H52A 118.7 . . ?
C52 C53 H53 119.8 . . ?
C52 C53 C54 120.3(6) . . ?
C54 C53 H53 119.8 . . ?
N52 C54 C53 118.0(6) . . ?
N52 C54 C55 125.1(5) . . ?
C55 C54 C53 116.8(6) . . ?
C54 C55 H55 121.5 . . ?
C56 C55 C54 117.1(5) . . ?
C56 C55 H55 121.5 . . ?
N51 C56 C55 127.5(6) . . ?
N51 C56 H56 116.2 . . ?
C55 C56 H56 116.2 . . ?
O54 C58 N52 125.5(4) . 12_566 ?
O54 C58 N52 125.5(4) . . ?
N52 C58 N52 109.0(7) 12_566 . ?

loop_
_geom_bond_atom_site_label_1
_geom_bond_atom_site_label_2
_geom_bond_distance
_geom_bond_site_symmetry_2
_geom_bond_publ_flag
Zn1 Zn1 2.9379(12) 4_665 ?
Zn1 O1 1.904(4) . ?
Zn1 O2 1.940(3) 4_665 ?
Zn1 O4 1.9507(6) . ?
Zn1 N51 1.994(5) . ?
O1 C1 1.249(8) . ?
O2 C1 1.310(7) . ?
O3 C8 1.292(13) . ?
O54 C58 1.223(9) . ?
N1 H1 0.8800 . ?
N1 C5 1.482(9) . ?
N1 C8 1.339(9) . ?
C2 C3 1.389(11) . ?
C2 C7 1.354(9) . ?
C2 C1 1.516(8) . ?
C3 H3 0.9500 . ?
C3 C4 1.382(9) . ?
C4 H4 0.9500 . ?
C4 C5 1.474(10) . ?
C5 C6 1.334(10) . ?
C6 H6 0.9500 . ?
C6 C7 1.358(8) . ?
C7 H7 0.9500 . ?
N51 C52 1.368(8) . ?
N51 C56 1.318(7) . ?
N52 H52 0.8800 . ?
N52 C54 1.403(8) . ?
N52 C58 1.368(7) . ?
C52 H52A 0.9500 . ?
C52 C53 1.338(8) . ?
C53 H53 0.9500 . ?
C53 C54 1.411(8) . ?
C54 C55 1.410(8) . ?
C55 H55 0.9500 . ?
C55 C56 1.337(8) . ?
C56 H56 0.9500 . ?

loop_
_geom_torsion_atom_site_label_1
_geom_torsion_atom_site_label_2
_geom_torsion_atom_site_label_3
_geom_torsion_atom_site_label_4
_geom_torsion
_geom_torsion_site_symmetry_1
_geom_torsion_site_symmetry_2
_geom_torsion_site_symmetry_3
_geom_torsion_site_symmetry_4
_geom_torsion_publ_flag
Zn1 O1 C1 O2 -8.8(9) . . . . ?
Zn1 O1 C1 C2 169.1(4) . . . . ?
Zn1 O2 C1 O1 2.9(8) 4_665 . . . ?
Zn1 O2 C1 C2 -175.1(3) 4_665 . . . ?
Zn1 N51 C52 C53 -175.2(5) . . . . ?
Zn1 N51 C56 C55 174.8(5) . . . . ?
N1 C5 C6 C7 179.3(6) . . . . ?
C2 C3 C4 C5 0.5(11) . . . . ?
C3 C2 C7 C6 1.1(10) . . . . ?
C3 C2 C1 O1 -177.3(6) . . . . ?
C3 C2 C1 O2 0.8(8) . . . . ?
C3 C4 C5 N1 -179.5(6) . . . . ?
C3 C4 C5 C6 0.5(12) . . . . ?
C4 C5 C6 C7 -0.7(12) . . . . ?
C5 N1 C8 O3 -0.8(7) . . . . ?
C5 N1 C8 N1 179.2(7) . . . 11 ?
C5 C6 C7 C2 -0.1(11) . . . . ?
C7 C2 C3 C4 -1.3(11) . . . . ?
C7 C2 C1 O1 1.5(8) . . . . ?
C7 C2 C1 O2 179.7(5) . . . . ?
C8 N1 C5 C4 -176.4(5) . . . . ?
C8 N1 C5 C6 3.5(11) . . . . ?
N51 C52 C53 C54 0.9(11) . . . . ?
N52 C54 C55 C56 179.9(6) . . . . ?
C1 C2 C3 C4 177.5(6) . . . . ?
C1 C2 C7 C6 -177.7(6) . . . . ?
C52 N51 C56 C55 -2.6(9) . . . . ?
C52 C53 C54 N52 179.6(6) . . . . ?
C52 C53 C54 C55 -3.8(10) . . . . ?
C53 C54 C55 C56 3.6(9) . . . . ?
C54 N52 C58 O54 -3.2(6) . . . . ?
C54 N52 C58 N52 176.8(6) . . . 12_566 ?
C54 C55 C56 N51 -0.4(10) . . . . ?
C56 N51 C52 C53 2.3(9) . . . . ?
C58 N52 C54 C53 -175.1(5) . . . . ?
C58 N52 C54 C55 8.6(9) . . . . ?
